data_7717298
loop_
_publ_author_name
'Czernetzki, Corinna'
'Arrowsmith, Merle'
'J&#xfc;rgensen, Malte'
'Hagspiel, Stephan'
'Braunschweig, Holger'

_publ_section_title
;
 Synthesis and structures of molecular beryllium Grignard analogues
 featuring terminal and bridging pseudohalides.
;
_journal_issue 45
_journal_name_full 'Dalton transactions (Cambridge, England : 2003)'
_journal_page_first 18296
_journal_page_last 18303
_journal_paper_doi 10.1039/d4dt02457e
_journal_volume 53
_journal_year 2024
_chemical_formula_moiety '6(C21 H31 Be Br N2 O2), 3(C6 H6)'
_chemical_formula_sum 'C144 H204 Be6 Br6 N12 O6'
_chemical_formula_weight 2732.70
_chemical_name_systematic '[(CAAC)BrBe(NCO)]6, 7'
_chemical_properties_physical Air-sensitive,Moisture-sensitive
_space_group_crystal_system monoclinic
_space_group_IT_number 15
_space_group_name_Hall '-I 2ya'
_space_group_name_H-M_alt 'I 1 2/a 1'
_atom_sites_solution_hydrogens geom
_atom_sites_solution_primary dual
_atom_sites_solution_secondary difmap
_audit_creation_method 'CIF-fill 1.2n (K.Radacki 2005-21)'
_audit_update_record
;
2024-08-22 deposited with the CCDC.	2024-10-14 downloaded from the CCDC.
;
_cell_angle_alpha 90
_cell_angle_beta 95.1780(10)
_cell_angle_gamma 90
_cell_formula_units_Z 4
_cell_length_a 18.35350(10)
_cell_length_b 30.9252(2)
_cell_length_c 25.8198(2)
_cell_measurement_reflns_used 31531
_cell_measurement_temperature 100(2)
_cell_measurement_theta_max 78.2420
_cell_measurement_theta_min 2.8720
_cell_volume 14595.14(17)
_computing_cell_refinement 'CrysAlisPro 1.171.41.109a (Rigaku OD, 2021)'
_computing_data_collection 'CrysAlisPro 1.171.41.109a (Rigaku OD, 2021)'
_computing_data_reduction 'CrysAlisPro 1.171.41.109a (Rigaku OD, 2021)'
_computing_molecular_graphics 'ShelXLe (Huebschle et all, 2011)'
_computing_publication_material 'SHELXL-2018/3 (Sheldrick, 2018)'
_computing_structure_refinement 'SHELXL-2018/3 (Sheldrick, 2018)'
_computing_structure_solution 'SHELXT (Sheldrick, 2014)'
_diffrn_ambient_environment N~2~
_diffrn_ambient_temperature 100.00(10)
_diffrn_detector 'HPAD area detector (HyPix 6000)'
_diffrn_detector_area_resol_mean 10.0
_diffrn_measured_fraction_theta_full 0.998
_diffrn_measured_fraction_theta_max 0.997
_diffrn_measurement_details
;
 List of Runs (angles in degrees, time in seconds):
 
   # Type    Start    End  Width  t~exp~   \w     \q     \k     \f   Frames
 --------------------------------------------------------------------------
   1  \w    -46.00  23.00   0.50    1.03    --  -47.71  43.00  42.00  138
   2  \w   -120.00 -50.00   0.50    1.03    --  -47.71 -43.00-108.00  140
   3  \w     53.00  78.00   0.50    1.03    --   47.71  43.00  42.00   50
   4  \w    -13.00  13.00   0.50    1.03    --   47.71 -43.00-108.00   52
   5  \w   -145.00-120.00   0.50    4.11    --  -91.75 -43.00-108.00   50
   6  \w    -48.00 -23.00   0.50    4.11    --  -91.75  43.00  42.00   50
   7  \w    110.00 165.00   0.50    4.11    --  113.25  43.00  42.00  110
   8  \w   -118.00 -73.00   0.50    1.03    --  -47.71-125.00-150.00   90
   9  \w   -118.00 -71.00   0.50    1.03    --  -47.71-125.00  30.00   94
  10  \w     31.00  93.00   0.50    1.03    --   47.71-125.00-120.00  124
  11  \w    -70.00 -43.00   0.50    4.11    --  -91.75  61.00 150.00   54
  12  \w    -46.00 -21.00   0.50    4.11    --  -91.75  45.00-150.00   50
  13  \w     42.00  68.00   0.50    4.11    --  113.25 -61.00-150.00   52
  14  \w     43.00  98.00   0.50    4.11    --  113.25 -77.00 -30.00  110
  15  \w     47.00 106.00   0.50    4.11    --  113.25 -77.00 -90.00  118
  16  \w    149.00 175.00   0.50    4.11    --  113.25  15.00 150.00   52
  17  \w    103.00 143.00   0.50    4.11    --  113.25  15.00 150.00   80
  18  \w     42.00  67.00   0.50    4.11    --  113.25 -61.00-120.00   50
  19  \w     42.00  82.00   0.50    4.11    --  113.25 -77.00   0.00   80
  20  \w     42.00  69.00   0.50    4.11    --  113.25 -61.00-180.00   54
  21  \w    148.00 174.00   0.50    4.11    --  113.25  15.00  60.00   52
  22  \w     43.00  71.00   0.50    4.11    --  113.25 -61.00 120.00   56
  23  \w    125.00 169.00   0.50    4.11    --  113.25  15.00-180.00   88
  24  \w     42.00  84.00   0.50    4.11    --  113.25 -94.00-180.00   84
  25  \w     45.00 112.00   0.50    4.11    --  113.25-125.00-150.00  134
  26  \w     55.00 101.00   0.50    4.11    --  113.25 -77.00  90.00   92
  27  \w    106.00 140.00   0.50    4.11    --  113.25  15.00 -60.00   68
  28  \w    153.00 178.00   0.50    4.11    --  113.25  15.00 -60.00   50
  29  \w     97.00 159.00   0.50    4.11    --  113.25  77.00 120.00  124
  30  \w    102.00 178.00   0.50    4.11    --  113.25  30.00  90.00  152
  31  \w     45.00  71.00   0.50    4.11    --  113.25 -61.00 150.00   52
  32  \w    122.00 177.00   0.50    4.11    --  113.25  45.00-180.00  110
  33  \w     42.00  68.00   0.50    4.11    --  113.25 -61.00  60.00   52
  34  \w     43.00  69.00   0.50    4.11    --  113.25 -61.00  90.00   52
  35  \w    103.00 128.00   0.50    4.11    --  113.25  15.00  60.00   50
  36  \w     46.00  73.00   0.50    4.11    --  113.25 -77.00 -60.00   54
  37  \w     42.00  70.00   0.50    4.11    --  113.25 -61.00 -90.00   56
  38  \w     44.00  71.00   0.50    4.11    --  113.25 -61.00  30.00   54
  39  \w     59.00 103.00   0.50    4.11    --  113.25 -94.00-150.00   88

;
_diffrn_measurement_device_type 'Rigaku OD XtaLAB Synergy-S'
_diffrn_measurement_method '\w scans'
_diffrn_radiation_monochromator 'multi-layer mirror'
_diffrn_radiation_type CuK\a
_diffrn_radiation_wavelength 1.54184
_diffrn_reflns_av_R_equivalents 0.0456
_diffrn_reflns_av_unetI/netI 0.0295
_diffrn_reflns_Laue_measured_fraction_full 0.998
_diffrn_reflns_Laue_measured_fraction_max 0.997
_diffrn_reflns_limit_h_max 22
_diffrn_reflns_limit_h_min -22
_diffrn_reflns_limit_k_max 36
_diffrn_reflns_limit_k_min -38
_diffrn_reflns_limit_l_max 31
_diffrn_reflns_limit_l_min -31
_diffrn_reflns_number 67020
_diffrn_reflns_point_group_measured_fraction_full 0.998
_diffrn_reflns_point_group_measured_fraction_max 0.997
_diffrn_reflns_theta_full 67.684
_diffrn_reflns_theta_max 72.126
_diffrn_reflns_theta_min 2.858
_diffrn_source 'microfocus sealed tube (PhotonJet)'
_exptl_absorpt_coefficient_mu 2.408
_exptl_absorpt_correction_T_max 1.000
_exptl_absorpt_correction_T_min 0.603
_exptl_absorpt_correction_type gaussian
_exptl_absorpt_process_details
;
 CrysAlisPro 1.171.41.109a (Rigaku Oxford Diffraction, 2021) Numerical 
absorption correction based on gaussian integration over a multifaceted 
crystal model Empirical absorption correction using spherical harmonics, 
implemented in SCALE3 ABSPACK scaling algorithm.
;
_exptl_crystal_colour colorless
_exptl_crystal_density_diffrn 1.244
_exptl_crystal_description block
_exptl_crystal_F_000 5736
_exptl_crystal_size_max 0.253
_exptl_crystal_size_mid 0.123
_exptl_crystal_size_min 0.067
_refine_diff_density_max 1.537
_refine_diff_density_min -0.567
_refine_diff_density_rms 0.087
_refine_ls_extinction_method none
_refine_ls_goodness_of_fit_ref 1.006
_refine_ls_hydrogen_treatment constr
_refine_ls_matrix_type full
_refine_ls_number_parameters 855
_refine_ls_number_reflns 14343
_refine_ls_number_restraints 198
_refine_ls_restrained_S_all 1.005
_refine_ls_R_factor_all 0.0624
_refine_ls_R_factor_gt 0.0522
_refine_ls_shift/su_max 0.003
_refine_ls_shift/su_mean 0.000
_refine_ls_structure_factor_coef Fsqd
_refine_ls_weighting_details 'w=1/[\s^2^(Fo^2^)+(0.0923P)^2^+31.9424P] where P=(Fo^2^+2Fc^2^)/3'
_refine_ls_weighting_scheme calc
_refine_ls_wR_factor_gt 0.1391
_refine_ls_wR_factor_ref 0.1497
_reflns_Friedel_coverage 0.000
_reflns_number_gt 12047
_reflns_number_total 14343
_reflns_threshold_expression 'I > 2\s(I)'
_cod_data_source_file d4dt02457e2.cif
_cod_data_source_block AnGa113_CoCz_a
_cod_depositor_comments 'Adding full bibliography for 7717294--7717301.cif.'
_cod_original_sg_symbol_H-M 'I 2/a'
_cod_database_code 7717298
_shelx_shelxl_version_number 2018/3
_shelx_space_group_comment
;
The symmetry employed for this shelxl refinement is uniquely defined
by the following loop, which should always be used as a source of
symmetry information in preference to the above space-group names.
They are only intended as comments.
;
_shelx_estimated_absorpt_t_min 0.584
_shelx_estimated_absorpt_t_max 0.850

loop_
_space_group_symop_operation_xyz
'x, y, z'
'-x+1/2, y, -z'
'x+1/2, y+1/2, z+1/2'
'-x+1, y+1/2, -z+1/2'
'-x, -y, -z'
'x-1/2, -y, z'
'-x+1/2, -y+1/2, -z+1/2'
'x, -y+1/2, z+1/2'

loop_
_atom_site_label
_atom_site_type_symbol
_atom_site_fract_x
_atom_site_fract_y
_atom_site_fract_z
_atom_site_U_iso_or_equiv
_atom_site_adp_type
_atom_site_occupancy
_atom_site_site_symmetry_order
_atom_site_calc_flag
_atom_site_refinement_flags_posn
_atom_site_refinement_flags_adp
_atom_site_refinement_flags_occupancy
_atom_site_disorder_assembly
_atom_site_disorder_group
Be1_1 Be 0.0048(2) 0.67102(13) 0.18551(16) 0.0341(8) Uani 1 1 d . . . . .
C1_1 C 0.02662(14) 0.75545(11) 0.17531(11) 0.0327(6) Uani 1 1 d . . . . .
Br1_1 Br -0.09108(2) 0.68495(2) 0.22740(2) 0.04161(10) Uani 1 1 d . . . . .
O1_1 O 0.02851(12) 0.71742(7) 0.15898(9) 0.0377(5) Uani 1 1 d . . . . .
N1_1 N 0.02649(13) 0.78937(9) 0.18832(10) 0.0348(5) Uani 1 1 d . . . . .
Be2_1 Be 0.2345(2) 0.58341(13) 0.26205(15) 0.0342(8) Uani 1 1 d . . . . .
C2_1 C 0.11976(15) 0.63490(9) 0.25032(12) 0.0323(6) Uani 1 1 d . . . . .
Br2_1 Br 0.19524(2) 0.54945(2) 0.19068(2) 0.04003(10) Uani 1 1 d . . . . .
O2_1 O 0.16660(11) 0.61505(7) 0.27818(9) 0.0380(5) Uani 1 1 d . . . . .
N2_1 N 0.07603(14) 0.65379(8) 0.22656(10) 0.0362(5) Uani 1 1 d . . . . .
Be3_1 Be 0.4913(2) 0.66039(12) 0.28801(15) 0.0326(7) Uani 1 1 d . . . . .
C3_1 C 0.36310(15) 0.63017(9) 0.24864(11) 0.0308(6) Uani 1 1 d . . . . .
Br3_1 Br 0.49377(2) 0.61195(2) 0.34954(2) 0.03966(10) Uani 1 1 d . . . . .
O3_1 O 0.42304(11) 0.64692(7) 0.24409(9) 0.0361(4) Uani 1 1 d . . . . .
N3_1 N 0.30710(13) 0.61501(8) 0.25137(10) 0.0361(5) Uani 1 1 d . . . . .
C1_2 C -0.00843(15) 0.62768(10) 0.13748(12) 0.0344(6) Uani 1 1 d . . . . .
N1_2 N 0.01334(13) 0.62596(8) 0.09116(10) 0.0340(5) Uani 1 1 d . . . . .
C2_2 C -0.04002(17) 0.58359(10) 0.15018(13) 0.0384(7) Uani 1 1 d . . . . .
C3_2 C -0.01145(19) 0.55322(10) 0.10921(14) 0.0426(7) Uani 1 1 d . . . . .
H020_2 H 0.032012 0.537147 0.124351 0.051 Uiso 1 1 calc R U . . .
H021_2 H -0.049701 0.532101 0.096908 0.051 Uiso 1 1 calc R U . . .
C4_2 C 0.00858(18) 0.58139(10) 0.06437(13) 0.0397(7) Uani 1 1 d . . . . .
C5_2 C -0.0165(2) 0.56797(11) 0.20520(14) 0.0440(7) Uani 1 1 d . . . . .
H02X_2 H -0.037984 0.539481 0.210585 0.066 Uiso 1 1 calc R U . . .
H02Y_2 H -0.033472 0.588520 0.230407 0.066 Uiso 1 1 calc R U . . .
H02Z_2 H 0.036926 0.565882 0.209969 0.066 Uiso 1 1 calc R U . . .
C6_2 C -0.12414(19) 0.58815(12) 0.14400(16) 0.0502(8) Uani 1 1 d . . . . .
H030_2 H -0.140028 0.597311 0.108428 0.075 Uiso 1 1 calc R U . . .
H031_2 H -0.139203 0.609792 0.168629 0.075 Uiso 1 1 calc R U . . .
H032_2 H -0.146582 0.560252 0.151019 0.075 Uiso 1 1 calc R U . . .
C7_2 C 0.08244(19) 0.56913(11) 0.04620(14) 0.0443(7) Uani 1 1 d . . . . .
H01R_2 H 0.079565 0.540020 0.031160 0.067 Uiso 1 1 calc R U . . .
H01S_2 H 0.119709 0.569643 0.075868 0.067 Uiso 1 1 calc R U . . .
H01T_2 H 0.095608 0.589842 0.019868 0.067 Uiso 1 1 calc R U . . .
C8_2 C -0.0486(2) 0.58109(12) 0.01768(14) 0.0479(8) Uani 1 1 d . . . . .
H02C_2 H -0.037043 0.603731 -0.006852 0.072 Uiso 1 1 calc R U . . .
H02D_2 H -0.097056 0.586480 0.029420 0.072 Uiso 1 1 calc R U . . .
H02E_2 H -0.048334 0.552854 0.000454 0.072 Uiso 1 1 calc R U . . .
C1_3 C 0.03765(17) 0.66424(10) 0.06414(12) 0.0350(6) Uani 1 1 d . . . . .
C2_3 C -0.01590(18) 0.68978(11) 0.03617(13) 0.0403(7) Uani 1 1 d . . . . .
C3_3 C 0.0078(2) 0.72600(11) 0.01062(14) 0.0467(8) Uani 1 1 d . . . . .
H02I_3 H -0.027223 0.743592 -0.008841 0.056 Uiso 1 1 calc R U . . .
C4_3 C 0.0805(2) 0.73702(11) 0.01281(14) 0.0472(8) Uani 1 1 d . . . . .
H01W_3 H 0.095363 0.761626 -0.005600 0.057 Uiso 1 1 calc R U . . .
C5_3 C 0.13196(19) 0.71238(11) 0.04172(13) 0.0416(7) Uani 1 1 d . . . . .
H5_3 H 0.182006 0.720551 0.043314 0.050 Uiso 1 1 calc R U . . .
C6_3 C 0.11218(17) 0.67567(10) 0.06871(12) 0.0368(6) Uani 1 1 d . . . . .
C7_3 C 0.17097(16) 0.65295(10) 0.10365(13) 0.0378(6) Uani 1 1 d . . . . .
H7_3 H 0.148001 0.628176 0.121010 0.045 Uiso 1 1 calc R U . . .
C8_3 C -0.09777(18) 0.68124(12) 0.03519(14) 0.0449(8) Uani 1 1 d . . . . .
H8_3 H -0.104529 0.651895 0.050303 0.054 Uiso 1 1 calc R U . . .
C9_3 C -0.1339(2) 0.71429(15) 0.06900(16) 0.0567(9) Uani 1 1 d . . . . .
H02J_3 H -0.124467 0.743570 0.056716 0.085 Uiso 1 1 calc R U . . .
H02K_3 H -0.113600 0.711286 0.105238 0.085 Uiso 1 1 calc R U . . .
H02L_3 H -0.186804 0.709143 0.066639 0.085 Uiso 1 1 calc R U . . .
C10_3 C -0.1348(2) 0.68132(15) -0.02071(15) 0.0556(9) Uani 1 1 d . . . . .
H02O_3 H -0.135137 0.710813 -0.034624 0.083 Uiso 1 1 calc R U . . .
H02P_3 H -0.185150 0.670851 -0.020595 0.083 Uiso 1 1 calc R U . . .
H02Q_3 H -0.107584 0.662359 -0.042505 0.083 Uiso 1 1 calc R U . . .
C11_3 C 0.20502(18) 0.68369(11) 0.14597(14) 0.0418(7) Uani 1 1 d . . . . .
H01X_3 H 0.235104 0.705319 0.130128 0.063 Uiso 1 1 calc R U . . .
H01Y_3 H 0.235633 0.667087 0.171930 0.063 Uiso 1 1 calc R U . . .
H01Z_3 H 0.166036 0.698244 0.162832 0.063 Uiso 1 1 calc R U . . .
C12_3 C 0.23218(19) 0.63516(12) 0.07274(16) 0.0487(8) Uani 1 1 d . . . . .
H01G_3 H 0.210974 0.616032 0.045102 0.073 Uiso 1 1 calc R U . . .
H01H_3 H 0.267168 0.618868 0.096116 0.073 Uiso 1 1 calc R U . . .
H01I_3 H 0.257404 0.659222 0.057310 0.073 Uiso 1 1 calc R U . . .
C1_4 C 0.26935(15) 0.54870(9) 0.31644(12) 0.0330(6) Uani 1 1 d . . . . .
N1_4 N 0.26310(13) 0.55331(8) 0.36562(10) 0.0324(5) Uani 1 1 d . . . . .
C2_4 C 0.32155(17) 0.51135(10) 0.30919(12) 0.0360(6) Uani 1 1 d . . . . .
C3_4 C 0.36183(17) 0.50565(11) 0.36392(13) 0.0402(7) Uani 1 1 d . . . . .
H01U_4 H 0.370407 0.474597 0.371550 0.048 Uiso 1 1 calc R U . . .
H01V_4 H 0.409674 0.520630 0.366088 0.048 Uiso 1 1 calc R U . . .
C4_4 C 0.31316(17) 0.52519(10) 0.40249(12) 0.0368(6) Uani 1 1 d . . . . .
C5_4 C 0.37543(17) 0.52017(11) 0.26894(13) 0.0410(7) Uani 1 1 d . . . . .
H02F_4 H 0.348569 0.524241 0.234736 0.062 Uiso 1 1 calc R U . . .
H02G_4 H 0.408905 0.495594 0.267588 0.062 Uiso 1 1 calc R U . . .
H02H_4 H 0.403494 0.546365 0.278603 0.062 Uiso 1 1 calc R U . . .
C6_4 C 0.27409(19) 0.47175(11) 0.29205(14) 0.0446(7) Uani 1 1 d . . . . .
H036_4 H 0.246901 0.477728 0.258391 0.067 Uiso 1 1 calc R U . . .
H037_4 H 0.239599 0.465872 0.318033 0.067 Uiso 1 1 calc R U . . .
H038_4 H 0.305661 0.446506 0.288859 0.067 Uiso 1 1 calc R U . . .
C7_4 C 0.35648(19) 0.55345(12) 0.44298(13) 0.0446(7) Uani 1 1 d . . . . .
H028_4 H 0.382612 0.575924 0.425324 0.067 Uiso 1 1 calc R U . . .
H029_4 H 0.391767 0.535515 0.464084 0.067 Uiso 1 1 calc R U . . .
H02A_4 H 0.322803 0.567023 0.465479 0.067 Uiso 1 1 calc R U . . .
C8_4 C 0.27006(19) 0.49153(11) 0.43065(14) 0.0448(7) Uani 1 1 d . . . . .
H01J_4 H 0.245319 0.471742 0.405138 0.067 Uiso 1 1 calc R U . . .
H01K_4 H 0.233590 0.506156 0.449923 0.067 Uiso 1 1 calc R U . . .
H01L_4 H 0.303657 0.475129 0.454919 0.067 Uiso 1 1 calc R U . . .
C1_5 C 0.21057(16) 0.58229(10) 0.38693(11) 0.0337(6) Uani 1 1 d . . . . .
C2_5 C 0.14077(16) 0.56573(11) 0.39406(12) 0.0376(6) Uani 1 1 d . . . . .
C3_5 C 0.09201(17) 0.59287(12) 0.41679(13) 0.0425(7) Uani 1 1 d . . . . .
H02M_5 H 0.044701 0.582349 0.422322 0.051 Uiso 1 1 calc R U . . .
C4_5 C 0.11061(18) 0.63440(12) 0.43137(14) 0.0446(7) Uani 1 1 d . . . . .
H02N_5 H 0.076940 0.651909 0.447798 0.053 Uiso 1 1 calc R U . . .
C5_5 C 0.17862(19) 0.65081(11) 0.42211(14) 0.0435(7) Uani 1 1 d . . . . .
H02B_5 H 0.190693 0.679782 0.431616 0.052 Uiso 1 1 calc R U . . .
C6_5 C 0.22955(17) 0.62536(10) 0.39902(12) 0.0367(6) Uani 1 1 d . . . . .
C7_5 C 0.30012(16) 0.64693(10) 0.38575(13) 0.0381(7) Uani 1 1 d . . . . .
H7_5 H 0.330125 0.625018 0.368697 0.046 Uiso 1 1 calc R U . . .
C8_5 C 0.11361(18) 0.52161(12) 0.37429(13) 0.0422(7) Uani 1 1 d . . . . .
H8_5 H 0.156932 0.504523 0.365218 0.051 Uiso 1 1 calc R U . . .
C9_5 C 0.28300(19) 0.68441(10) 0.34737(15) 0.0435(7) Uani 1 1 d . . . . .
H010_5 H 0.328825 0.696343 0.336746 0.065 Uiso 1 1 calc R U . . .
H014_5 H 0.256198 0.707046 0.364240 0.065 Uiso 1 1 calc R U . . .
H015_5 H 0.253074 0.673713 0.316681 0.065 Uiso 1 1 calc R U . . .
C10_5 C 0.3458(2) 0.66465(13) 0.43377(16) 0.0518(9) Uani 1 1 d . . . . .
H02U_5 H 0.391434 0.676931 0.423278 0.078 Uiso 1 1 calc R U . . .
H02V_5 H 0.357080 0.641156 0.458679 0.078 Uiso 1 1 calc R U . . .
H02W_5 H 0.318033 0.687189 0.450042 0.078 Uiso 1 1 calc R U . . .
C11_5 C 0.0619(2) 0.52707(14) 0.32475(15) 0.0533(9) Uani 1 1 d . . . . .
H02R_5 H 0.088259 0.540635 0.297682 0.080 Uiso 1 1 calc R U . . .
H02S_5 H 0.020493 0.545392 0.332164 0.080 Uiso 1 1 calc R U . . .
H02T_5 H 0.043719 0.498661 0.312713 0.080 Uiso 1 1 calc R U . . .
C12_5 C 0.0758(2) 0.49609(13) 0.41525(14) 0.0487(8) Uani 1 1 d . . . . .
H033_5 H 0.062396 0.467319 0.401607 0.073 Uiso 1 1 calc R U . . .
H034_5 H 0.031537 0.511491 0.423404 0.073 Uiso 1 1 calc R U . . .
H035_5 H 0.109147 0.493181 0.446877 0.073 Uiso 1 1 calc R U . . .
C1_6 C 0.57770(15) 0.66719(9) 0.25881(12) 0.0313(6) Uani 1 1 d . . . . .
N1_6 N 0.58760(12) 0.67307(7) 0.21042(10) 0.0301(5) Uani 1 1 d . . . . .
C2_6 C 0.65091(15) 0.67250(10) 0.29107(13) 0.0360(6) Uani 1 1 d . . . . .
C3_6 C 0.69835(16) 0.69655(11) 0.25410(13) 0.0405(7) Uani 1 1 d . . . . .
H01P_6 H 0.698896 0.727939 0.261687 0.049 Uiso 1 1 calc R U . . .
H01Q_6 H 0.749271 0.685680 0.258407 0.049 Uiso 1 1 calc R U . . .
C4_6 C 0.66433(15) 0.68814(10) 0.19840(13) 0.0369(6) Uani 1 1 d . . . . .
C5_6 C 0.67938(17) 0.62646(11) 0.30385(14) 0.0419(7) Uani 1 1 d . . . . .
H00A_6 H 0.682756 0.610345 0.271472 0.063 Uiso 1 1 calc R U . . .
H00B_6 H 0.645602 0.611622 0.325191 0.063 Uiso 1 1 calc R U . . .
H00C_6 H 0.727888 0.628163 0.323002 0.063 Uiso 1 1 calc R U . . .
C6_6 C 0.64628(17) 0.69728(11) 0.34187(12) 0.0384(7) Uani 1 1 d . . . . .
H025_6 H 0.627824 0.726528 0.334155 0.058 Uiso 1 1 calc R U . . .
H026_6 H 0.695027 0.699017 0.360657 0.058 Uiso 1 1 calc R U . . .
H027_6 H 0.613009 0.682182 0.363379 0.058 Uiso 1 1 calc R U . . .
C7_6 C 0.65848(18) 0.72916(11) 0.16599(14) 0.0425(7) Uani 1 1 d . . . . .
H022_6 H 0.630533 0.723209 0.132600 0.064 Uiso 1 1 calc R U . . .
H023_6 H 0.707608 0.739197 0.159854 0.064 Uiso 1 1 calc R U . . .
H024_6 H 0.633503 0.751558 0.184601 0.064 Uiso 1 1 calc R U . . .
C8_6 C 0.70490(17) 0.65384(12) 0.16971(14) 0.0434(7) Uani 1 1 d . . . . .
H01D_6 H 0.676719 0.646831 0.136723 0.065 Uiso 1 1 calc R U . . .
H01E_6 H 0.710953 0.627734 0.191179 0.065 Uiso 1 1 calc R U . . .
H01F_6 H 0.753097 0.664930 0.162790 0.065 Uiso 1 1 calc R U . . .
C1_7 C 0.53147(15) 0.66449(9) 0.16763(11) 0.0307(6) Uani 1 1 d . . . . .
C2_7 C 0.48338(16) 0.69730(10) 0.14911(12) 0.0350(6) Uani 1 1 d . . . . .
C3_7 C 0.43341(17) 0.68736(11) 0.10673(13) 0.0396(7) Uani 1 1 d . . . . .
H3_7 H 0.401002 0.709235 0.092772 0.048 Uiso 1 1 calc R U . . .
C4_7 C 0.42973(17) 0.64700(11) 0.08467(13) 0.0410(7) Uani 1 1 d . . . . .
H4_7 H 0.396292 0.641384 0.055175 0.049 Uiso 1 1 calc R U . . .
C5_7 C 0.47507(16) 0.61451(10) 0.10568(13) 0.0376(6) Uani 1 1 d . . . . .
H5_7 H 0.470862 0.586280 0.091217 0.045 Uiso 1 1 calc R U . . .
C6_7 C 0.52673(15) 0.62227(9) 0.14754(12) 0.0329(6) Uani 1 1 d . . . . .
C7_7 C 0.47872(18) 0.74194(10) 0.17364(13) 0.0401(7) Uani 1 1 d . . . . .
H7_7 H 0.516793 0.743950 0.203793 0.048 Uiso 1 1 calc R U . . .
C8_7 C 0.57118(17) 0.58426(10) 0.17057(13) 0.0371(6) Uani 1 1 d . . . . .
H8_7 H 0.611367 0.596091 0.195284 0.045 Uiso 1 1 calc R U . . .
C9_7 C 0.4916(2) 0.77833(11) 0.13547(16) 0.0550(9) Uani 1 1 d . . . . .
H039_7 H 0.538544 0.773800 0.120982 0.082 Uiso 1 1 calc R U . . .
H03A_7 H 0.492384 0.806148 0.153695 0.082 Uiso 1 1 calc R U . . .
H03B_7 H 0.452102 0.778379 0.107268 0.082 Uiso 1 1 calc R U . . .
C10_7 C 0.40292(19) 0.74820(11) 0.19377(15) 0.0464(8) Uani 1 1 d . . . . .
H016_7 H 0.365319 0.748497 0.164301 0.070 Uiso 1 1 calc R U . . .
H017_7 H 0.401949 0.775688 0.212569 0.070 Uiso 1 1 calc R U . . .
H019_7 H 0.393265 0.724380 0.217239 0.070 Uiso 1 1 calc R U . . .
C11_7 C 0.6063(2) 0.55810(11) 0.12930(14) 0.0452(8) Uani 1 1 d . . . . .
H01M_7 H 0.568093 0.543825 0.106478 0.068 Uiso 1 1 calc R U . . .
H01N_7 H 0.638962 0.536229 0.146264 0.068 Uiso 1 1 calc R U . . .
H01O_7 H 0.634562 0.577462 0.108659 0.068 Uiso 1 1 calc R U . . .
C12_7 C 0.5234(2) 0.55526(11) 0.20158(15) 0.0487(8) Uani 1 1 d . . . . .
H01A_7 H 0.481210 0.545089 0.178831 0.073 Uiso 1 1 calc R U . . .
H01B_7 H 0.506191 0.571736 0.230535 0.073 Uiso 1 1 calc R U . . .
H01C_7 H 0.552061 0.530373 0.215238 0.073 Uiso 1 1 calc R U . . .
C1_8 C 0.4054(4) 0.33768(19) 0.50591(19) 0.0734(15) Uani 0.523(4) 1 d G U P A 1
H1_8 H 0.414231 0.321924 0.537431 0.088 Uiso 0.523(4) 1 calc R U P A 1
C2_8 C 0.3737(3) 0.31705(14) 0.4611(2) 0.0745(16) Uani 0.523(4) 1 d G U P A 1
H2_8 H 0.361095 0.287297 0.462268 0.089 Uiso 0.523(4) 1 calc R U P A 1
C3_8 C 0.3607(3) 0.34027(18) 0.4147(2) 0.0690(15) Uani 0.523(4) 1 d G U P A 1
H3_8 H 0.339182 0.326272 0.384289 0.083 Uiso 0.523(4) 1 calc R U P A 1
C4_8 C 0.3793(3) 0.38412(18) 0.41299(19) 0.0668(15) Uani 0.523(4) 1 d G U P A 1
H4_8 H 0.370401 0.399878 0.381470 0.080 Uiso 0.523(4) 1 calc R U P A 1
C5_8 C 0.4109(3) 0.40475(15) 0.4578(2) 0.0683(15) Uani 0.523(4) 1 d G U P A 1
H5_8 H 0.423529 0.434508 0.456634 0.082 Uiso 0.523(4) 1 calc R U P A 1
C6_8 C 0.4240(3) 0.3815(2) 0.5042(2) 0.0723(15) Uani 0.523(4) 1 d G U P A 1
H6_8 H 0.445446 0.395531 0.534616 0.087 Uiso 0.523(4) 1 calc R U P A 1
C1_18 C 0.2791(2) 0.3651(2) 0.4500(2) 0.0702(17) Uani 0.477(4) 1 d G U P A -2
H1_18 H 0.230999 0.362860 0.433267 0.084 Uiso 0.477(4) 1 calc R U P A -2
C2_18 C 0.2897(3) 0.3786(2) 0.5019(2) 0.0680(18) Uani 0.477(4) 1 d G U P A -2
H2_18 H 0.248759 0.385678 0.520309 0.082 Uiso 0.477(4) 1 calc R U P A -2
C3_18 C 0.3606(3) 0.3819(2) 0.5266(2) 0.0689(16) Uani 0.477(4) 1 d G U P A -2
H3_18 H 0.367767 0.391108 0.561761 0.083 Uiso 0.477(4) 1 calc R U P A -2
C4_18 C 0.4209(2) 0.3715(3) 0.4994(3) 0.0734(15) Uani 0.477(4) 1 d G U P A -2
H4_18 H 0.469014 0.373722 0.516173 0.088 Uiso 0.477(4) 1 calc R U P A -2
C5_18 C 0.4103(3) 0.3579(3) 0.4476(3) 0.0737(13) Uani 0.477(4) 1 d G U P A -2
H5_18 H 0.451254 0.350900 0.429136 0.088 Uiso 0.477(4) 1 calc R U P A -2
C6_18 C 0.3394(3) 0.3547(3) 0.4229(2) 0.0730(16) Uani 0.477(4) 1 d G U P A -2
H6_18 H 0.332250 0.345474 0.387681 0.088 Uiso 0.477(4) 1 calc R U P A -2
C1_9 C 0.2521(9) 0.43410(16) 0.0246(5) 0.0735(19) Uani 0.5 1 d G U P B -1
H1_9 H 0.252512 0.405367 0.037601 0.088 Uiso 0.5 1 calc R U P B -1
C2_9 C 0.2506(5) 0.4691(2) 0.0588(3) 0.074(2) Uani 0.5 1 d G U P B -1
H2_9 H 0.250003 0.464151 0.095092 0.088 Uiso 0.5 1 calc R U P B -1
C3_9 C 0.2499(6) 0.51147(19) 0.0396(3) 0.079(2) Uani 0.5 1 d G U P B -1
H3_9 H 0.248848 0.535234 0.062857 0.095 Uiso 0.5 1 calc R U P B -1
C4_9 C 0.2507(6) 0.51880(17) -0.0138(3) 0.085(2) Uani 0.5 1 d G U P B -1
H4_9 H 0.250228 0.547536 -0.026864 0.102 Uiso 0.5 1 calc R U P B -1
C5_9 C 0.2522(6) 0.4838(3) -0.0481(3) 0.078(2) Uani 0.5 1 d G U P B -1
H5_9 H 0.252738 0.488752 -0.084355 0.094 Uiso 0.5 1 calc R U P B -1
C6_9 C 0.2529(9) 0.4414(2) -0.0289(4) 0.0724(19) Uani 0.5 1 d G U P B -1
H6_9 H 0.253886 0.417667 -0.052116 0.087 Uiso 0.5 1 calc R U P B -1

loop_
_atom_site_aniso_label
_atom_site_aniso_U_11
_atom_site_aniso_U_22
_atom_site_aniso_U_33
_atom_site_aniso_U_23
_atom_site_aniso_U_13
_atom_site_aniso_U_12
Be1_1 0.0262(17) 0.0375(19) 0.039(2) -0.0043(15) 0.0075(14) 0.0005(14)
C1_1 0.0176(12) 0.0458(19) 0.0350(14) 0.0055(13) 0.0043(10) 0.0011(11)
Br1_1 0.02971(17) 0.04459(19) 0.0516(2) -0.00699(14) 0.00959(13) 0.00116(12)
O1_1 0.0370(11) 0.0315(11) 0.0449(12) -0.0032(9) 0.0061(9) -0.0010(8)
N1_1 0.0219(11) 0.0369(15) 0.0462(14) 0.0029(11) 0.0061(10) -0.0009(9)
Be2_1 0.0269(17) 0.0386(19) 0.0371(19) -0.0046(15) 0.0017(14) -0.0042(14)
C2_1 0.0239(13) 0.0355(15) 0.0383(15) -0.0110(12) 0.0067(12) -0.0083(12)
Br2_1 0.03539(18) 0.04517(19) 0.03902(18) -0.00530(13) 0.00050(13) -0.00658(13)
O2_1 0.0266(10) 0.0449(12) 0.0422(12) -0.0028(9) 0.0021(9) 0.0003(9)
N2_1 0.0348(13) 0.0341(13) 0.0401(13) -0.0032(11) 0.0058(11) -0.0016(11)
Be3_1 0.0260(17) 0.0329(18) 0.0396(19) 0.0046(15) 0.0068(14) -0.0008(14)
C3_1 0.0313(15) 0.0290(13) 0.0317(14) 0.0003(11) 0.0012(11) -0.0014(11)
Br3_1 0.03645(18) 0.03854(18) 0.04438(19) 0.00560(13) 0.00566(13) -0.00379(12)
O3_1 0.0242(10) 0.0391(11) 0.0454(12) 0.0013(9) 0.0046(8) -0.0064(8)
N3_1 0.0260(12) 0.0383(13) 0.0438(14) -0.0014(11) 0.0028(10) -0.0030(10)
C1_2 0.0236(13) 0.0360(15) 0.0436(16) -0.0006(12) 0.0022(11) -0.0015(11)
N1_2 0.0290(12) 0.0322(12) 0.0408(13) -0.0049(10) 0.0037(10) -0.0044(10)
C2_2 0.0325(15) 0.0354(15) 0.0485(18) -0.0023(13) 0.0101(13) -0.0057(12)
C3_2 0.0444(18) 0.0341(16) 0.0501(19) -0.0058(13) 0.0083(14) -0.0101(13)
C4_2 0.0406(16) 0.0348(15) 0.0444(17) -0.0067(13) 0.0073(13) -0.0087(13)
C5_2 0.0472(18) 0.0350(16) 0.0517(19) 0.0012(14) 0.0156(15) -0.0064(13)
C6_2 0.0344(17) 0.052(2) 0.065(2) -0.0043(17) 0.0103(15) -0.0120(15)
C7_2 0.0442(18) 0.0385(17) 0.0520(19) -0.0097(14) 0.0135(15) -0.0064(14)
C8_2 0.0458(19) 0.051(2) 0.0473(19) -0.0107(15) 0.0056(15) -0.0087(15)
C1_3 0.0348(15) 0.0336(15) 0.0371(15) -0.0030(12) 0.0053(12) -0.0050(12)
C2_3 0.0410(17) 0.0424(17) 0.0368(16) -0.0052(13) -0.0004(13) -0.0016(13)
C3_3 0.055(2) 0.0410(17) 0.0427(18) -0.0008(14) -0.0056(15) -0.0014(15)
C4_3 0.060(2) 0.0378(17) 0.0422(18) 0.0011(13) -0.0027(15) -0.0114(15)
C5_3 0.0418(17) 0.0412(17) 0.0416(17) -0.0015(13) 0.0028(13) -0.0128(13)
C6_3 0.0375(16) 0.0360(15) 0.0370(15) -0.0049(12) 0.0045(12) -0.0054(12)
C7_3 0.0297(14) 0.0363(15) 0.0478(17) 0.0014(13) 0.0059(12) -0.0052(12)
C8_3 0.0374(17) 0.051(2) 0.0454(18) -0.0064(14) 0.0001(14) 0.0001(14)
C9_3 0.045(2) 0.069(3) 0.055(2) -0.0115(19) 0.0000(16) 0.0111(18)
C10_3 0.0423(19) 0.073(3) 0.050(2) -0.0075(18) -0.0057(16) 0.0011(17)
C11_3 0.0324(15) 0.0436(17) 0.0490(18) 0.0010(14) 0.0011(13) -0.0079(13)
C12_3 0.0340(16) 0.0463(19) 0.067(2) 0.0001(16) 0.0115(15) -0.0045(14)
C1_4 0.0218(13) 0.0364(15) 0.0413(16) -0.0036(12) 0.0053(11) -0.0080(11)
N1_4 0.0254(11) 0.0343(12) 0.0373(13) -0.0020(10) 0.0019(9) -0.0036(9)
C2_4 0.0325(14) 0.0346(15) 0.0415(16) -0.0043(12) 0.0056(12) -0.0027(12)
C3_4 0.0327(15) 0.0411(16) 0.0472(18) 0.0032(13) 0.0054(13) 0.0014(13)
C4_4 0.0328(15) 0.0392(16) 0.0384(15) 0.0020(12) 0.0029(12) 0.0007(12)
C5_4 0.0329(15) 0.0444(17) 0.0466(18) -0.0042(14) 0.0088(13) 0.0034(13)
C6_4 0.0469(18) 0.0341(16) 0.0532(19) -0.0076(14) 0.0071(15) -0.0048(14)
C7_4 0.0423(18) 0.0509(19) 0.0395(17) 0.0020(14) -0.0026(13) -0.0029(14)
C8_4 0.0445(18) 0.0459(18) 0.0444(18) 0.0048(14) 0.0062(14) -0.0034(14)
C1_5 0.0271(13) 0.0399(15) 0.0342(14) -0.0038(12) 0.0032(11) -0.0003(11)
C2_5 0.0295(14) 0.0480(18) 0.0351(15) 0.0007(13) 0.0020(11) -0.0049(13)
C3_5 0.0290(15) 0.054(2) 0.0454(18) 0.0034(15) 0.0087(13) -0.0007(13)
C4_5 0.0358(16) 0.053(2) 0.0466(18) 0.0026(15) 0.0118(14) 0.0065(14)
C5_5 0.0425(17) 0.0403(17) 0.0486(18) -0.0028(14) 0.0092(14) 0.0034(14)
C6_5 0.0326(15) 0.0388(15) 0.0392(16) -0.0032(12) 0.0056(12) -0.0004(12)
C7_5 0.0299(14) 0.0363(15) 0.0482(17) -0.0064(13) 0.0042(12) -0.0017(12)
C8_5 0.0347(16) 0.0518(19) 0.0407(17) -0.0042(14) 0.0066(13) -0.0128(14)
C9_5 0.0378(17) 0.0349(16) 0.059(2) -0.0020(14) 0.0109(14) -0.0044(13)
C10_5 0.0438(19) 0.050(2) 0.061(2) -0.0144(17) -0.0013(16) -0.0074(15)
C11_5 0.0388(18) 0.073(3) 0.048(2) -0.0024(17) 0.0025(15) -0.0192(17)
C12_5 0.0455(19) 0.055(2) 0.0464(19) -0.0029(15) 0.0089(15) -0.0169(16)
C1_6 0.0230(13) 0.0269(13) 0.0439(16) -0.0022(11) 0.0026(11) -0.0006(10)
N1_6 0.0206(10) 0.0268(11) 0.0431(13) -0.0014(10) 0.0043(9) -0.0004(8)
C2_6 0.0239(13) 0.0390(15) 0.0448(17) -0.0010(13) 0.0022(12) -0.0006(11)
C3_6 0.0224(13) 0.0487(18) 0.0504(18) -0.0054(14) 0.0044(12) -0.0055(12)
C4_6 0.0228(13) 0.0420(16) 0.0466(17) -0.0037(13) 0.0076(12) -0.0063(11)
C5_6 0.0304(15) 0.0457(18) 0.0485(18) -0.0014(14) -0.0029(13) 0.0053(13)
C6_6 0.0302(14) 0.0426(17) 0.0418(16) -0.0020(13) -0.0005(12) -0.0030(12)
C7_6 0.0385(16) 0.0421(17) 0.0482(18) -0.0008(14) 0.0109(14) -0.0125(13)
C8_6 0.0246(14) 0.055(2) 0.0522(19) -0.0058(15) 0.0105(13) -0.0038(13)
C1_7 0.0234(12) 0.0311(14) 0.0383(15) 0.0007(11) 0.0059(11) -0.0037(10)
C2_7 0.0295(14) 0.0344(15) 0.0415(16) 0.0001(12) 0.0056(12) 0.0006(11)
C3_7 0.0315(15) 0.0419(17) 0.0451(17) 0.0021(13) 0.0015(12) 0.0060(12)
C4_7 0.0287(14) 0.0490(18) 0.0451(17) -0.0060(14) 0.0021(12) -0.0012(13)
C5_7 0.0312(15) 0.0363(15) 0.0459(17) -0.0056(13) 0.0078(12) -0.0060(12)
C6_7 0.0277(13) 0.0310(14) 0.0411(16) 0.0009(12) 0.0093(11) -0.0016(11)
C7_7 0.0405(17) 0.0323(15) 0.0465(18) -0.0004(13) -0.0022(13) 0.0026(12)
C8_7 0.0381(15) 0.0296(14) 0.0444(17) 0.0001(12) 0.0081(13) 0.0010(12)
C9_7 0.067(2) 0.0326(17) 0.064(2) 0.0072(16) 0.0005(19) 0.0022(16)
C10_7 0.0416(18) 0.0419(18) 0.055(2) -0.0063(15) -0.0018(14) 0.0136(14)
C11_7 0.054(2) 0.0345(16) 0.0482(19) 0.0007(14) 0.0112(15) 0.0079(14)
C12_7 0.062(2) 0.0339(16) 0.052(2) 0.0051(14) 0.0151(17) -0.0041(15)
C1_8 0.062(3) 0.078(3) 0.080(3) -0.006(3) 0.007(3) 0.010(3)
C2_8 0.063(3) 0.074(3) 0.086(3) -0.006(3) 0.005(3) 0.011(3)
C3_8 0.053(3) 0.070(3) 0.083(3) -0.012(3) 0.001(3) 0.012(3)
C4_8 0.051(3) 0.073(3) 0.077(3) -0.008(3) 0.011(3) 0.002(3)
C5_8 0.050(3) 0.076(3) 0.080(3) -0.012(3) 0.009(3) 0.003(3)
C6_8 0.057(3) 0.079(3) 0.081(3) -0.015(3) 0.005(2) 0.006(3)
C1_18 0.049(3) 0.079(4) 0.082(4) -0.012(3) 0.005(3) 0.001(3)
C2_18 0.054(3) 0.075(4) 0.076(4) -0.008(3) 0.014(3) -0.003(3)
C3_18 0.057(3) 0.074(3) 0.076(3) -0.010(3) 0.003(3) -0.003(3)
C4_18 0.056(3) 0.081(3) 0.082(3) -0.017(3) 0.000(3) 0.002(3)
C5_18 0.055(2) 0.082(3) 0.084(3) -0.014(2) 0.007(2) 0.004(2)
C6_18 0.054(3) 0.082(3) 0.083(3) -0.012(3) 0.004(3) 0.002(3)
C1_9 0.045(3) 0.071(4) 0.105(4) -0.004(4) 0.009(3) -0.001(4)
C2_9 0.048(3) 0.063(4) 0.112(5) -0.001(4) 0.016(4) 0.009(3)
C3_9 0.066(3) 0.062(4) 0.112(5) 0.004(4) 0.024(4) 0.010(3)
C4_9 0.073(3) 0.072(4) 0.115(6) -0.003(3) 0.031(5) 0.005(4)
C5_9 0.053(3) 0.072(4) 0.112(5) -0.011(4) 0.026(4) 0.000(4)
C6_9 0.042(3) 0.072(4) 0.104(4) -0.006(4) 0.013(3) -0.001(4)

loop_
_atom_type_symbol
_atom_type_description
_atom_type_scat_dispersion_real
_atom_type_scat_dispersion_imag
_atom_type_scat_source
C C 0.0181 0.0091 'International Tables Vol C Tables 4.2.6.8 and 6.1.1.4'
H H 0.0000 0.0000 'International Tables Vol C Tables 4.2.6.8 and 6.1.1.4'
Be Be 0.0038 0.0014 'International Tables Vol C Tables 4.2.6.8 and 6.1.1.4'
N N 0.0311 0.0180 'International Tables Vol C Tables 4.2.6.8 and 6.1.1.4'
O O 0.0492 0.0322 'International Tables Vol C Tables 4.2.6.8 and 6.1.1.4'
Br Br -0.6763 1.2805 'International Tables Vol C Tables 4.2.6.8 and 6.1.1.4'

loop_
_exptl_crystal_face_index_h
_exptl_crystal_face_index_k
_exptl_crystal_face_index_l
_exptl_crystal_face_perp_dist
0 0 -1 0.0299
0 0 1 0.0408
0 -1 1 0.0381
0 1 0 0.0712
0 -1 0 0.0383
-1 0 1 0.1224
-1 -1 1 0.1053
-1 1 1 0.1210
1 1 -1 0.1044
1 0 -1 0.0975
1 -1 -1 0.0911
-1 -1 0 0.1022
1 1 0 0.1254
-1 0 0 0.1208
1 0 0 0.1307
-1 1 0 0.1215
1 -1 0 0.1070
-1 -1 -1 0.0853
1 0 1 0.1210
0 1 1 0.0666
1 -1 1 0.1051
-1 1 -1 0.0964
0 1 -2 0.0250

loop_
_geom_angle_atom_site_label_1
_geom_angle_atom_site_label_2
_geom_angle_atom_site_label_3
_geom_angle
_geom_angle_site_symmetry_1
_geom_angle_site_symmetry_3
_geom_angle_publ_flag
O1_1 Be1_1 N2_1 108.3(2) . . ?
O1_1 Be1_1 C1_2 112.1(3) . . ?
N2_1 Be1_1 C1_2 104.0(2) . . ?
O1_1 Be1_1 Br1_1 106.6(2) . . ?
N2_1 Be1_1 Br1_1 111.2(2) . . ?
C1_2 Be1_1 Br1_1 114.6(2) . . ?
N1_1 C1_1 O1_1 177.4(3) . . ?
C1_1 O1_1 Be1_1 130.9(2) . . ?
C1_1 N1_1 Be3_1 168.3(3) . 7_565 ?
O2_1 Be2_1 N3_1 108.6(3) . . ?
O2_1 Be2_1 C1_4 111.6(2) . . ?
N3_1 Be2_1 C1_4 103.7(2) . . ?
O2_1 Be2_1 Br2_1 107.2(2) . . ?
N3_1 Be2_1 Br2_1 110.1(2) . . ?
C1_4 Be2_1 Br2_1 115.4(2) . . ?
N2_1 C2_1 O2_1 177.3(3) . . ?
C2_1 O2_1 Be2_1 130.1(2) . . ?
C2_1 N2_1 Be1_1 167.1(3) . . ?
O3_1 Be3_1 N1_1 108.3(2) . 7_565 ?
O3_1 Be3_1 C1_6 112.0(2) . . ?
N1_1 Be3_1 C1_6 104.1(2) 7_565 . ?
O3_1 Be3_1 Br3_1 106.83(19) . . ?
N1_1 Be3_1 Br3_1 110.8(2) 7_565 . ?
C1_6 Be3_1 Br3_1 114.7(2) . . ?
N3_1 C3_1 O3_1 178.0(3) . . ?
C3_1 O3_1 Be3_1 131.6(2) . . ?
C3_1 N3_1 Be2_1 167.3(3) . . ?
N1_2 C1_2 C2_2 108.4(3) . . ?
N1_2 C1_2 Be1_1 128.5(3) . . ?
C2_2 C1_2 Be1_1 122.6(3) . . ?
C1_2 N1_2 C1_3 122.6(3) . . ?
C1_2 N1_2 C4_2 116.2(3) . . ?
C1_3 N1_2 C4_2 121.1(2) . . ?
C5_2 C2_2 C1_2 113.7(3) . . ?
C5_2 C2_2 C3_2 111.2(3) . . ?
C1_2 C2_2 C3_2 103.7(2) . . ?
C5_2 C2_2 C6_2 108.7(3) . . ?
C1_2 C2_2 C6_2 106.9(3) . . ?
C3_2 C2_2 C6_2 112.6(3) . . ?
C4_2 C3_2 C2_2 107.1(3) . . ?
C4_2 C3_2 H020_2 110.3 . . ?
C2_2 C3_2 H020_2 110.3 . . ?
C4_2 C3_2 H021_2 110.3 . . ?
C2_2 C3_2 H021_2 110.3 . . ?
H020_2 C3_2 H021_2 108.5 . . ?
C3_2 C4_2 C7_2 112.0(3) . . ?
C3_2 C4_2 C8_2 113.7(3) . . ?
C7_2 C4_2 C8_2 108.8(3) . . ?
C3_2 C4_2 N1_2 100.3(2) . . ?
C7_2 C4_2 N1_2 110.2(2) . . ?
C8_2 C4_2 N1_2 111.6(3) . . ?
C2_2 C5_2 H02X_2 109.5 . . ?
C2_2 C5_2 H02Y_2 109.5 . . ?
H02X_2 C5_2 H02Y_2 109.5 . . ?
C2_2 C5_2 H02Z_2 109.5 . . ?
H02X_2 C5_2 H02Z_2 109.5 . . ?
H02Y_2 C5_2 H02Z_2 109.5 . . ?
C2_2 C6_2 H030_2 109.5 . . ?
C2_2 C6_2 H031_2 109.5 . . ?
H030_2 C6_2 H031_2 109.5 . . ?
C2_2 C6_2 H032_2 109.5 . . ?
H030_2 C6_2 H032_2 109.5 . . ?
H031_2 C6_2 H032_2 109.5 . . ?
C4_2 C7_2 H01R_2 109.5 . . ?
C4_2 C7_2 H01S_2 109.5 . . ?
H01R_2 C7_2 H01S_2 109.5 . . ?
C4_2 C7_2 H01T_2 109.5 . . ?
H01R_2 C7_2 H01T_2 109.5 . . ?
H01S_2 C7_2 H01T_2 109.5 . . ?
C4_2 C8_2 H02C_2 109.5 . . ?
C4_2 C8_2 H02D_2 109.5 . . ?
H02C_2 C8_2 H02D_2 109.5 . . ?
C4_2 C8_2 H02E_2 109.5 . . ?
H02C_2 C8_2 H02E_2 109.5 . . ?
H02D_2 C8_2 H02E_2 109.5 . . ?
C6_3 C1_3 C2_3 122.0(3) . . ?
C6_3 C1_3 N1_2 119.9(3) . . ?
C2_3 C1_3 N1_2 118.0(3) . . ?
C3_3 C2_3 C1_3 117.5(3) . . ?
C3_3 C2_3 C8_3 118.8(3) . . ?
C1_3 C2_3 C8_3 123.6(3) . . ?
C4_3 C3_3 C2_3 121.6(3) . . ?
C4_3 C3_3 H02I_3 119.2 . . ?
C2_3 C3_3 H02I_3 119.2 . . ?
C3_3 C4_3 C5_3 120.0(3) . . ?
C3_3 C4_3 H01W_3 120.0 . . ?
C5_3 C4_3 H01W_3 120.0 . . ?
C4_3 C5_3 C6_3 121.5(3) . . ?
C4_3 C5_3 H5_3 119.2 . . ?
C6_3 C5_3 H5_3 119.2 . . ?
C5_3 C6_3 C1_3 117.2(3) . . ?
C5_3 C6_3 C7_3 118.1(3) . . ?
C1_3 C6_3 C7_3 124.6(3) . . ?
C6_3 C7_3 C12_3 111.8(3) . . ?
C6_3 C7_3 C11_3 111.0(3) . . ?
C12_3 C7_3 C11_3 108.7(3) . . ?
C6_3 C7_3 H7_3 108.4 . . ?
C12_3 C7_3 H7_3 108.4 . . ?
C11_3 C7_3 H7_3 108.4 . . ?
C2_3 C8_3 C9_3 110.6(3) . . ?
C2_3 C8_3 C10_3 111.5(3) . . ?
C9_3 C8_3 C10_3 110.8(3) . . ?
C2_3 C8_3 H8_3 107.9 . . ?
C9_3 C8_3 H8_3 107.9 . . ?
C10_3 C8_3 H8_3 107.9 . . ?
C8_3 C9_3 H02J_3 109.5 . . ?
C8_3 C9_3 H02K_3 109.5 . . ?
H02J_3 C9_3 H02K_3 109.5 . . ?
C8_3 C9_3 H02L_3 109.5 . . ?
H02J_3 C9_3 H02L_3 109.5 . . ?
H02K_3 C9_3 H02L_3 109.5 . . ?
C8_3 C10_3 H02O_3 109.5 . . ?
C8_3 C10_3 H02P_3 109.5 . . ?
H02O_3 C10_3 H02P_3 109.5 . . ?
C8_3 C10_3 H02Q_3 109.5 . . ?
H02O_3 C10_3 H02Q_3 109.5 . . ?
H02P_3 C10_3 H02Q_3 109.5 . . ?
C7_3 C11_3 H01X_3 109.5 . . ?
C7_3 C11_3 H01Y_3 109.5 . . ?
H01X_3 C11_3 H01Y_3 109.5 . . ?
C7_3 C11_3 H01Z_3 109.5 . . ?
H01X_3 C11_3 H01Z_3 109.5 . . ?
H01Y_3 C11_3 H01Z_3 109.5 . . ?
C7_3 C12_3 H01G_3 109.5 . . ?
C7_3 C12_3 H01H_3 109.5 . . ?
H01G_3 C12_3 H01H_3 109.5 . . ?
C7_3 C12_3 H01I_3 109.5 . . ?
H01G_3 C12_3 H01I_3 109.5 . . ?
H01H_3 C12_3 H01I_3 109.5 . . ?
N1_4 C1_4 C2_4 108.5(3) . . ?
N1_4 C1_4 Be2_1 129.1(3) . . ?
C2_4 C1_4 Be2_1 121.9(2) . . ?
C1_4 N1_4 C1_5 123.9(3) . . ?
C1_4 N1_4 C4_4 116.5(2) . . ?
C1_5 N1_4 C4_4 119.6(2) . . ?
C5_4 C2_4 C1_4 113.7(3) . . ?
C5_4 C2_4 C6_4 109.3(3) . . ?
C1_4 C2_4 C6_4 107.0(2) . . ?
C5_4 C2_4 C3_4 111.0(3) . . ?
C1_4 C2_4 C3_4 103.2(2) . . ?
C6_4 C2_4 C3_4 112.5(3) . . ?
C4_4 C3_4 C2_4 107.0(3) . . ?
C4_4 C3_4 H01U_4 110.3 . . ?
C2_4 C3_4 H01U_4 110.3 . . ?
C4_4 C3_4 H01V_4 110.3 . . ?
C2_4 C3_4 H01V_4 110.3 . . ?
H01U_4 C3_4 H01V_4 108.6 . . ?
C3_4 C4_4 C7_4 112.0(3) . . ?
C3_4 C4_4 C8_4 113.6(3) . . ?
C7_4 C4_4 C8_4 108.8(3) . . ?
C3_4 C4_4 N1_4 100.0(2) . . ?
C7_4 C4_4 N1_4 110.2(3) . . ?
C8_4 C4_4 N1_4 112.0(2) . . ?
C2_4 C5_4 H02F_4 109.5 . . ?
C2_4 C5_4 H02G_4 109.5 . . ?
H02F_4 C5_4 H02G_4 109.5 . . ?
C2_4 C5_4 H02H_4 109.5 . . ?
H02F_4 C5_4 H02H_4 109.5 . . ?
H02G_4 C5_4 H02H_4 109.5 . . ?
C2_4 C6_4 H036_4 109.5 . . ?
C2_4 C6_4 H037_4 109.5 . . ?
H036_4 C6_4 H037_4 109.5 . . ?
C2_4 C6_4 H038_4 109.5 . . ?
H036_4 C6_4 H038_4 109.5 . . ?
H037_4 C6_4 H038_4 109.5 . . ?
C4_4 C7_4 H028_4 109.5 . . ?
C4_4 C7_4 H029_4 109.5 . . ?
H028_4 C7_4 H029_4 109.5 . . ?
C4_4 C7_4 H02A_4 109.5 . . ?
H028_4 C7_4 H02A_4 109.5 . . ?
H029_4 C7_4 H02A_4 109.5 . . ?
C4_4 C8_4 H01J_4 109.5 . . ?
C4_4 C8_4 H01K_4 109.5 . . ?
H01J_4 C8_4 H01K_4 109.5 . . ?
C4_4 C8_4 H01L_4 109.5 . . ?
H01J_4 C8_4 H01L_4 109.5 . . ?
H01K_4 C8_4 H01L_4 109.5 . . ?
C6_5 C1_5 C2_5 121.8(3) . . ?
C6_5 C1_5 N1_4 120.5(3) . . ?
C2_5 C1_5 N1_4 117.8(3) . . ?
C3_5 C2_5 C1_5 117.6(3) . . ?
C3_5 C2_5 C8_5 118.5(3) . . ?
C1_5 C2_5 C8_5 123.8(3) . . ?
C4_5 C3_5 C2_5 121.7(3) . . ?
C4_5 C3_5 H02M_5 119.2 . . ?
C2_5 C3_5 H02M_5 119.2 . . ?
C3_5 C4_5 C5_5 120.0(3) . . ?
C3_5 C4_5 H02N_5 120.0 . . ?
C5_5 C4_5 H02N_5 120.0 . . ?
C4_5 C5_5 C6_5 121.0(3) . . ?
C4_5 C5_5 H02B_5 119.5 . . ?
C6_5 C5_5 H02B_5 119.5 . . ?
C5_5 C6_5 C1_5 117.9(3) . . ?
C5_5 C6_5 C7_5 117.7(3) . . ?
C1_5 C6_5 C7_5 124.3(3) . . ?
C6_5 C7_5 C10_5 112.8(3) . . ?
C6_5 C7_5 C9_5 110.3(3) . . ?
C10_5 C7_5 C9_5 108.4(3) . . ?
C6_5 C7_5 H7_5 108.4 . . ?
C10_5 C7_5 H7_5 108.4 . . ?
C9_5 C7_5 H7_5 108.4 . . ?
C2_5 C8_5 C11_5 109.9(3) . . ?
C2_5 C8_5 C12_5 112.6(3) . . ?
C11_5 C8_5 C12_5 110.3(3) . . ?
C2_5 C8_5 H8_5 108.0 . . ?
C11_5 C8_5 H8_5 108.0 . . ?
C12_5 C8_5 H8_5 108.0 . . ?
C7_5 C9_5 H010_5 109.5 . . ?
C7_5 C9_5 H014_5 109.5 . . ?
H010_5 C9_5 H014_5 109.5 . . ?
C7_5 C9_5 H015_5 109.5 . . ?
H010_5 C9_5 H015_5 109.5 . . ?
H014_5 C9_5 H015_5 109.5 . . ?
C7_5 C10_5 H02U_5 109.5 . . ?
C7_5 C10_5 H02V_5 109.5 . . ?
H02U_5 C10_5 H02V_5 109.5 . . ?
C7_5 C10_5 H02W_5 109.5 . . ?
H02U_5 C10_5 H02W_5 109.5 . . ?
H02V_5 C10_5 H02W_5 109.5 . . ?
C8_5 C11_5 H02R_5 109.5 . . ?
C8_5 C11_5 H02S_5 109.5 . . ?
H02R_5 C11_5 H02S_5 109.5 . . ?
C8_5 C11_5 H02T_5 109.5 . . ?
H02R_5 C11_5 H02T_5 109.5 . . ?
H02S_5 C11_5 H02T_5 109.5 . . ?
C8_5 C12_5 H033_5 109.5 . . ?
C8_5 C12_5 H034_5 109.5 . . ?
H033_5 C12_5 H034_5 109.5 . . ?
C8_5 C12_5 H035_5 109.5 . . ?
H033_5 C12_5 H035_5 109.5 . . ?
H034_5 C12_5 H035_5 109.5 . . ?
N1_6 C1_6 C2_6 108.6(2) . . ?
N1_6 C1_6 Be3_1 128.2(2) . . ?
C2_6 C1_6 Be3_1 122.8(3) . . ?
C1_6 N1_6 C1_7 123.6(2) . . ?
C1_6 N1_6 C4_6 116.6(2) . . ?
C1_7 N1_6 C4_6 119.7(2) . . ?
C1_6 C2_6 C6_6 114.1(2) . . ?
C1_6 C2_6 C3_6 103.5(2) . . ?
C6_6 C2_6 C3_6 111.6(3) . . ?
C1_6 C2_6 C5_6 106.4(2) . . ?
C6_6 C2_6 C5_6 108.9(3) . . ?
C3_6 C2_6 C5_6 112.3(3) . . ?
C4_6 C3_6 C2_6 107.1(2) . . ?
C4_6 C3_6 H01P_6 110.3 . . ?
C2_6 C3_6 H01P_6 110.3 . . ?
C4_6 C3_6 H01Q_6 110.3 . . ?
C2_6 C3_6 H01Q_6 110.3 . . ?
H01P_6 C3_6 H01Q_6 108.6 . . ?
C7_6 C4_6 C8_6 109.1(3) . . ?
C7_6 C4_6 C3_6 112.1(3) . . ?
C8_6 C4_6 C3_6 113.4(3) . . ?
C7_6 C4_6 N1_6 110.1(2) . . ?
C8_6 C4_6 N1_6 112.5(2) . . ?
C3_6 C4_6 N1_6 99.5(2) . . ?
C2_6 C5_6 H00A_6 109.5 . . ?
C2_6 C5_6 H00B_6 109.5 . . ?
H00A_6 C5_6 H00B_6 109.5 . . ?
C2_6 C5_6 H00C_6 109.5 . . ?
H00A_6 C5_6 H00C_6 109.5 . . ?
H00B_6 C5_6 H00C_6 109.5 . . ?
C2_6 C6_6 H025_6 109.5 . . ?
C2_6 C6_6 H026_6 109.5 . . ?
H025_6 C6_6 H026_6 109.5 . . ?
C2_6 C6_6 H027_6 109.5 . . ?
H025_6 C6_6 H027_6 109.5 . . ?
H026_6 C6_6 H027_6 109.5 . . ?
C4_6 C7_6 H022_6 109.5 . . ?
C4_6 C7_6 H023_6 109.5 . . ?
H022_6 C7_6 H023_6 109.5 . . ?
C4_6 C7_6 H024_6 109.5 . . ?
H022_6 C7_6 H024_6 109.5 . . ?
H023_6 C7_6 H024_6 109.5 . . ?
C4_6 C8_6 H01D_6 109.5 . . ?
C4_6 C8_6 H01E_6 109.5 . . ?
H01D_6 C8_6 H01E_6 109.5 . . ?
C4_6 C8_6 H01F_6 109.5 . . ?
H01D_6 C8_6 H01F_6 109.5 . . ?
H01E_6 C8_6 H01F_6 109.5 . . ?
C2_7 C1_7 C6_7 122.1(3) . . ?
C2_7 C1_7 N1_6 120.3(3) . . ?
C6_7 C1_7 N1_6 117.6(2) . . ?
C3_7 C2_7 C1_7 117.2(3) . . ?
C3_7 C2_7 C7_7 117.8(3) . . ?
C1_7 C2_7 C7_7 124.8(3) . . ?
C4_7 C3_7 C2_7 122.0(3) . . ?
C4_7 C3_7 H3_7 119.0 . . ?
C2_7 C3_7 H3_7 119.0 . . ?
C3_7 C4_7 C5_7 119.5(3) . . ?
C3_7 C4_7 H4_7 120.2 . . ?
C5_7 C4_7 H4_7 120.2 . . ?
C4_7 C5_7 C6_7 121.5(3) . . ?
C4_7 C5_7 H5_7 119.3 . . ?
C6_7 C5_7 H5_7 119.3 . . ?
C5_7 C6_7 C1_7 117.5(3) . . ?
C5_7 C6_7 C8_7 118.3(3) . . ?
C1_7 C6_7 C8_7 124.1(3) . . ?
C2_7 C7_7 C9_7 112.4(3) . . ?
C2_7 C7_7 C10_7 109.9(3) . . ?
C9_7 C7_7 C10_7 108.8(3) . . ?
C2_7 C7_7 H7_7 108.6 . . ?
C9_7 C7_7 H7_7 108.6 . . ?
C10_7 C7_7 H7_7 108.6 . . ?
C6_7 C8_7 C11_7 112.5(3) . . ?
C6_7 C8_7 C12_7 110.2(3) . . ?
C11_7 C8_7 C12_7 110.7(3) . . ?
C6_7 C8_7 H8_7 107.8 . . ?
C11_7 C8_7 H8_7 107.8 . . ?
C12_7 C8_7 H8_7 107.8 . . ?
C7_7 C9_7 H039_7 109.5 . . ?
C7_7 C9_7 H03A_7 109.5 . . ?
H039_7 C9_7 H03A_7 109.5 . . ?
C7_7 C9_7 H03B_7 109.5 . . ?
H039_7 C9_7 H03B_7 109.5 . . ?
H03A_7 C9_7 H03B_7 109.5 . . ?
C7_7 C10_7 H016_7 109.5 . . ?
C7_7 C10_7 H017_7 109.5 . . ?
H016_7 C10_7 H017_7 109.5 . . ?
C7_7 C10_7 H019_7 109.5 . . ?
H016_7 C10_7 H019_7 109.5 . . ?
H017_7 C10_7 H019_7 109.5 . . ?
C8_7 C11_7 H01M_7 109.5 . . ?
C8_7 C11_7 H01N_7 109.5 . . ?
H01M_7 C11_7 H01N_7 109.5 . . ?
C8_7 C11_7 H01O_7 109.5 . . ?
H01M_7 C11_7 H01O_7 109.5 . . ?
H01N_7 C11_7 H01O_7 109.5 . . ?
C8_7 C12_7 H01A_7 109.5 . . ?
C8_7 C12_7 H01B_7 109.5 . . ?
H01A_7 C12_7 H01B_7 109.5 . . ?
C8_7 C12_7 H01C_7 109.5 . . ?
H01A_7 C12_7 H01C_7 109.5 . . ?
H01B_7 C12_7 H01C_7 109.5 . . ?
C2_8 C1_8 C6_8 120.0 . . ?
C2_8 C1_8 H1_8 120.0 . . ?
C6_8 C1_8 H1_8 120.0 . . ?
C3_8 C2_8 C1_8 120.0 . . ?
C3_8 C2_8 H2_8 120.0 . . ?
C1_8 C2_8 H2_8 120.0 . . ?
C2_8 C3_8 C4_8 120.0 . . ?
C2_8 C3_8 H3_8 120.0 . . ?
C4_8 C3_8 H3_8 120.0 . . ?
C5_8 C4_8 C3_8 120.0 . . ?
C5_8 C4_8 H4_8 120.0 . . ?
C3_8 C4_8 H4_8 120.0 . . ?
C4_8 C5_8 C6_8 120.0 . . ?
C4_8 C5_8 H5_8 120.0 . . ?
C6_8 C5_8 H5_8 120.0 . . ?
C5_8 C6_8 C1_8 120.0 . . ?
C5_8 C6_8 H6_8 120.0 . . ?
C1_8 C6_8 H6_8 120.0 . . ?
C6_18 C1_18 C2_18 120.0 . . ?
C6_18 C1_18 H1_18 120.0 . . ?
C2_18 C1_18 H1_18 120.0 . . ?
C3_18 C2_18 C1_18 120.0 . . ?
C3_18 C2_18 H2_18 120.0 . . ?
C1_18 C2_18 H2_18 120.0 . . ?
C4_18 C3_18 C2_18 120.0 . . ?
C4_18 C3_18 H3_18 120.0 . . ?
C2_18 C3_18 H3_18 120.0 . . ?
C5_18 C4_18 C3_18 120.0 . . ?
C5_18 C4_18 H4_18 120.0 . . ?
C3_18 C4_18 H4_18 120.0 . . ?
C4_18 C5_18 C6_18 120.0 . . ?
C4_18 C5_18 H5_18 120.0 . . ?
C6_18 C5_18 H5_18 120.0 . . ?
C5_18 C6_18 C1_18 120.0 . . ?
C5_18 C6_18 H6_18 120.0 . . ?
C1_18 C6_18 H6_18 120.0 . . ?
C6_9 C1_9 C2_9 120.0 . . ?
C6_9 C1_9 H1_9 120.0 . . ?
C2_9 C1_9 H1_9 120.0 . . ?
C3_9 C2_9 C1_9 120.0 . . ?
C3_9 C2_9 H2_9 120.0 . . ?
C1_9 C2_9 H2_9 120.0 . . ?
C2_9 C3_9 C4_9 120.0 . . ?
C2_9 C3_9 H3_9 120.0 . . ?
C4_9 C3_9 H3_9 120.0 . . ?
C5_9 C4_9 C3_9 120.0 . . ?
C5_9 C4_9 H4_9 120.0 . . ?
C3_9 C4_9 H4_9 120.0 . . ?
C4_9 C5_9 C6_9 120.0 . . ?
C4_9 C5_9 H5_9 120.0 . . ?
C6_9 C5_9 H5_9 120.0 . . ?
C1_9 C6_9 C5_9 120.0 . . ?
C1_9 C6_9 H6_9 120.0 . . ?
C5_9 C6_9 H6_9 120.0 . . ?

loop_
_geom_bond_atom_site_label_1
_geom_bond_atom_site_label_2
_geom_bond_distance
_geom_bond_site_symmetry_2
_geom_bond_publ_flag
Be1_1 O1_1 1.665(4) . ?
Be1_1 N2_1 1.693(5) . ?
Be1_1 C1_2 1.827(5) . ?
Be1_1 Br1_1 2.190(4) . ?
C1_1 N1_1 1.101(4) . ?
C1_1 O1_1 1.251(4) . ?
N1_1 Be3_1 1.712(5) 7_565 ?
Be2_1 O2_1 1.666(4) . ?
Be2_1 N3_1 1.695(4) . ?
Be2_1 C1_4 1.836(5) . ?
Be2_1 Br2_1 2.186(4) . ?
C2_1 N2_1 1.128(4) . ?
C2_1 O2_1 1.234(4) . ?
Be3_1 O3_1 1.665(4) . ?
Be3_1 C1_6 1.829(4) . ?
Be3_1 Br3_1 2.181(4) . ?
C3_1 N3_1 1.138(4) . ?
C3_1 O3_1 1.231(3) . ?
C1_2 N1_2 1.296(4) . ?
C1_2 C2_2 1.529(4) . ?
N1_2 C1_3 1.464(4) . ?
N1_2 C4_2 1.541(4) . ?
C2_2 C5_2 1.525(5) . ?
C2_2 C3_2 1.541(5) . ?
C2_2 C6_2 1.544(5) . ?
C3_2 C4_2 1.520(5) . ?
C3_2 H020_2 0.9900 . ?
C3_2 H021_2 0.9900 . ?
C4_2 C7_2 1.522(5) . ?
C4_2 C8_2 1.525(5) . ?
C5_2 H02X_2 0.9800 . ?
C5_2 H02Y_2 0.9800 . ?
C5_2 H02Z_2 0.9800 . ?
C6_2 H030_2 0.9800 . ?
C6_2 H031_2 0.9800 . ?
C6_2 H032_2 0.9800 . ?
C7_2 H01R_2 0.9800 . ?
C7_2 H01S_2 0.9800 . ?
C7_2 H01T_2 0.9800 . ?
C8_2 H02C_2 0.9800 . ?
C8_2 H02D_2 0.9800 . ?
C8_2 H02E_2 0.9800 . ?
C1_3 C6_3 1.407(4) . ?
C1_3 C2_3 1.408(5) . ?
C2_3 C3_3 1.389(5) . ?
C2_3 C8_3 1.524(5) . ?
C3_3 C4_3 1.374(5) . ?
C3_3 H02I_3 0.9500 . ?
C4_3 C5_3 1.379(5) . ?
C4_3 H01W_3 0.9500 . ?
C5_3 C6_3 1.397(5) . ?
C5_3 H5_3 0.9500 . ?
C6_3 C7_3 1.515(5) . ?
C7_3 C12_3 1.537(5) . ?
C7_3 C11_3 1.538(4) . ?
C7_3 H7_3 1.0000 . ?
C8_3 C9_3 1.533(5) . ?
C8_3 C10_3 1.539(5) . ?
C8_3 H8_3 1.0000 . ?
C9_3 H02J_3 0.9800 . ?
C9_3 H02K_3 0.9800 . ?
C9_3 H02L_3 0.9800 . ?
C10_3 H02O_3 0.9800 . ?
C10_3 H02P_3 0.9800 . ?
C10_3 H02Q_3 0.9800 . ?
C11_3 H01X_3 0.9800 . ?
C11_3 H01Y_3 0.9800 . ?
C11_3 H01Z_3 0.9800 . ?
C12_3 H01G_3 0.9800 . ?
C12_3 H01H_3 0.9800 . ?
C12_3 H01I_3 0.9800 . ?
C1_4 N1_4 1.293(4) . ?
C1_4 C2_4 1.523(4) . ?
N1_4 C1_5 1.460(4) . ?
N1_4 C4_4 1.533(4) . ?
C2_4 C5_4 1.522(4) . ?
C2_4 C6_4 1.544(4) . ?
C2_4 C3_4 1.545(4) . ?
C3_4 C4_4 1.522(4) . ?
C3_4 H01U_4 0.9900 . ?
C3_4 H01V_4 0.9900 . ?
C4_4 C7_4 1.529(5) . ?
C4_4 C8_4 1.530(4) . ?
C5_4 H02F_4 0.9800 . ?
C5_4 H02G_4 0.9800 . ?
C5_4 H02H_4 0.9800 . ?
C6_4 H036_4 0.9800 . ?
C6_4 H037_4 0.9800 . ?
C6_4 H038_4 0.9800 . ?
C7_4 H028_4 0.9800 . ?
C7_4 H029_4 0.9800 . ?
C7_4 H02A_4 0.9800 . ?
C8_4 H01J_4 0.9800 . ?
C8_4 H01K_4 0.9800 . ?
C8_4 H01L_4 0.9800 . ?
C1_5 C6_5 1.405(4) . ?
C1_5 C2_5 1.407(4) . ?
C2_5 C3_5 1.394(5) . ?
C2_5 C8_5 1.525(5) . ?
C3_5 C4_5 1.373(5) . ?
C3_5 H02M_5 0.9500 . ?
C4_5 C5_5 1.388(5) . ?
C4_5 H02N_5 0.9500 . ?
C5_5 C6_5 1.396(4) . ?
C5_5 H02B_5 0.9500 . ?
C6_5 C7_5 1.523(4) . ?
C7_5 C10_5 1.534(5) . ?
C7_5 C9_5 1.539(5) . ?
C7_5 H7_5 1.0000 . ?
C8_5 C11_5 1.532(5) . ?
C8_5 C12_5 1.535(5) . ?
C8_5 H8_5 1.0000 . ?
C9_5 H010_5 0.9800 . ?
C9_5 H014_5 0.9800 . ?
C9_5 H015_5 0.9800 . ?
C10_5 H02U_5 0.9800 . ?
C10_5 H02V_5 0.9800 . ?
C10_5 H02W_5 0.9800 . ?
C11_5 H02R_5 0.9800 . ?
C11_5 H02S_5 0.9800 . ?
C11_5 H02T_5 0.9800 . ?
C12_5 H033_5 0.9800 . ?
C12_5 H034_5 0.9800 . ?
C12_5 H035_5 0.9800 . ?
C1_6 N1_6 1.292(4) . ?
C1_6 C2_6 1.525(4) . ?
N1_6 C1_7 1.465(4) . ?
N1_6 C4_6 1.541(3) . ?
C2_6 C6_6 1.528(4) . ?
C2_6 C3_6 1.540(4) . ?
C2_6 C5_6 1.542(4) . ?
C3_6 C4_6 1.537(5) . ?
C3_6 H01P_6 0.9900 . ?
C3_6 H01Q_6 0.9900 . ?
C4_6 C7_6 1.518(5) . ?
C4_6 C8_6 1.526(4) . ?
C5_6 H00A_6 0.9800 . ?
C5_6 H00B_6 0.9800 . ?
C5_6 H00C_6 0.9800 . ?
C6_6 H025_6 0.9800 . ?
C6_6 H026_6 0.9800 . ?
C6_6 H027_6 0.9800 . ?
C7_6 H022_6 0.9800 . ?
C7_6 H023_6 0.9800 . ?
C7_6 H024_6 0.9800 . ?
C8_6 H01D_6 0.9800 . ?
C8_6 H01E_6 0.9800 . ?
C8_6 H01F_6 0.9800 . ?
C1_7 C2_7 1.400(4) . ?
C1_7 C6_7 1.405(4) . ?
C2_7 C3_7 1.397(5) . ?
C2_7 C7_7 1.525(4) . ?
C3_7 C4_7 1.371(5) . ?
C3_7 H3_7 0.9500 . ?
C4_7 C5_7 1.384(5) . ?
C4_7 H4_7 0.9500 . ?
C5_7 C6_7 1.393(4) . ?
C5_7 H5_7 0.9500 . ?
C6_7 C8_7 1.521(4) . ?
C7_7 C9_7 1.528(5) . ?
C7_7 C10_7 1.541(5) . ?
C7_7 H7_7 1.0000 . ?
C8_7 C11_7 1.527(4) . ?
C8_7 C12_7 1.531(4) . ?
C8_7 H8_7 1.0000 . ?
C9_7 H039_7 0.9800 . ?
C9_7 H03A_7 0.9800 . ?
C9_7 H03B_7 0.9800 . ?
C10_7 H016_7 0.9800 . ?
C10_7 H017_7 0.9800 . ?
C10_7 H019_7 0.9800 . ?
C11_7 H01M_7 0.9800 . ?
C11_7 H01N_7 0.9800 . ?
C11_7 H01O_7 0.9800 . ?
C12_7 H01A_7 0.9800 . ?
C12_7 H01B_7 0.9800 . ?
C12_7 H01C_7 0.9800 . ?
C1_8 C2_8 1.4000 . ?
C1_8 C6_8 1.4000 . ?
C1_8 H1_8 0.9500 . ?
C2_8 C3_8 1.3999 . ?
C2_8 H2_8 0.9500 . ?
C3_8 C4_8 1.4000 . ?
C3_8 H3_8 0.9500 . ?
C4_8 C5_8 1.4000 . ?
C4_8 H4_8 0.9500 . ?
C5_8 C6_8 1.4000 . ?
C5_8 H5_8 0.9500 . ?
C6_8 H6_8 0.9500 . ?
C1_18 C6_18 1.4000 . ?
C1_18 C2_18 1.4001 . ?
C1_18 H1_18 0.9500 . ?
C2_18 C3_18 1.4000 . ?
C2_18 H2_18 0.9500 . ?
C3_18 C4_18 1.4000 . ?
C3_18 H3_18 0.9500 . ?
C4_18 C5_18 1.4000 . ?
C4_18 H4_18 0.9500 . ?
C5_18 C6_18 1.4000 . ?
C5_18 H5_18 0.9500 . ?
C6_18 H6_18 0.9500 . ?
C1_9 C6_9 1.3999 . ?
C1_9 C2_9 1.4000 . ?
C1_9 H1_9 0.9500 . ?
C2_9 C3_9 1.3999 . ?
C2_9 H2_9 0.9500 . ?
C3_9 C4_9 1.4000 . ?
C3_9 H3_9 0.9500 . ?
C4_9 C5_9 1.4000 . ?
C4_9 H4_9 0.9500 . ?
C5_9 C6_9 1.4000 . ?
C5_9 H5_9 0.9500 . ?
C6_9 H6_9 0.9500 . ?

loop_
_geom_torsion_atom_site_label_1
_geom_torsion_atom_site_label_2
_geom_torsion_atom_site_label_3
_geom_torsion_atom_site_label_4
_geom_torsion
_geom_torsion_site_symmetry_1
_geom_torsion_site_symmetry_2
_geom_torsion_site_symmetry_3
_geom_torsion_site_symmetry_4
_geom_torsion_publ_flag
N2_1 Be1_1 O1_1 C1_1 -83.8(3) . . . . ?
C1_2 Be1_1 O1_1 C1_1 162.0(3) . . . . ?
Br1_1 Be1_1 O1_1 C1_1 35.9(4) . . . . ?
N3_1 Be2_1 O2_1 C2_1 84.4(3) . . . . ?
C1_4 Be2_1 O2_1 C2_1 -161.8(3) . . . . ?
Br2_1 Be2_1 O2_1 C2_1 -34.5(4) . . . . ?
O1_1 Be1_1 N2_1 C2_1 -141.0(12) . . . . ?
C1_2 Be1_1 N2_1 C2_1 -21.6(14) . . . . ?
Br1_1 Be1_1 N2_1 C2_1 102.2(13) . . . . ?
N1_1 Be3_1 O3_1 C3_1 -85.0(4) 7_565 . . . ?
C1_6 Be3_1 O3_1 C3_1 160.8(3) . . . . ?
Br3_1 Be3_1 O3_1 C3_1 34.4(4) . . . . ?
O2_1 Be2_1 N3_1 C3_1 141.4(13) . . . . ?
C1_4 Be2_1 N3_1 C3_1 22.5(14) . . . . ?
Br2_1 Be2_1 N3_1 C3_1 -101.6(13) . . . . ?
O1_1 Be1_1 C1_2 N1_2 17.0(4) . . . . ?
N2_1 Be1_1 C1_2 N1_2 -99.8(3) . . . . ?
Br1_1 Be1_1 C1_2 N1_2 138.6(3) . . . . ?
O1_1 Be1_1 C1_2 C2_2 -171.7(2) . . . . ?
N2_1 Be1_1 C1_2 C2_2 71.5(3) . . . . ?
Br1_1 Be1_1 C1_2 C2_2 -50.1(4) . . . . ?
C2_2 C1_2 N1_2 C1_3 171.8(3) . . . . ?
Be1_1 C1_2 N1_2 C1_3 -15.9(5) . . . . ?
C2_2 C1_2 N1_2 C4_2 -5.1(4) . . . . ?
Be1_1 C1_2 N1_2 C4_2 167.2(3) . . . . ?
N1_2 C1_2 C2_2 C5_2 137.0(3) . . . . ?
Be1_1 C1_2 C2_2 C5_2 -35.9(4) . . . . ?
N1_2 C1_2 C2_2 C3_2 16.1(3) . . . . ?
Be1_1 C1_2 C2_2 C3_2 -156.8(3) . . . . ?
N1_2 C1_2 C2_2 C6_2 -103.1(3) . . . . ?
Be1_1 C1_2 C2_2 C6_2 84.1(3) . . . . ?
C5_2 C2_2 C3_2 C4_2 -143.6(3) . . . . ?
C1_2 C2_2 C3_2 C4_2 -21.0(3) . . . . ?
C6_2 C2_2 C3_2 C4_2 94.2(3) . . . . ?
C2_2 C3_2 C4_2 C7_2 134.5(3) . . . . ?
C2_2 C3_2 C4_2 C8_2 -101.6(3) . . . . ?
C2_2 C3_2 C4_2 N1_2 17.6(3) . . . . ?
C1_2 N1_2 C4_2 C3_2 -8.2(4) . . . . ?
C1_3 N1_2 C4_2 C3_2 174.9(3) . . . . ?
C1_2 N1_2 C4_2 C7_2 -126.4(3) . . . . ?
C1_3 N1_2 C4_2 C7_2 56.6(4) . . . . ?
C1_2 N1_2 C4_2 C8_2 112.6(3) . . . . ?
C1_3 N1_2 C4_2 C8_2 -64.4(4) . . . . ?
C1_2 N1_2 C1_3 C6_3 91.7(4) . . . . ?
C4_2 N1_2 C1_3 C6_3 -91.5(3) . . . . ?
C1_2 N1_2 C1_3 C2_3 -85.2(4) . . . . ?
C4_2 N1_2 C1_3 C2_3 91.5(3) . . . . ?
C6_3 C1_3 C2_3 C3_3 3.2(5) . . . . ?
N1_2 C1_3 C2_3 C3_3 -179.9(3) . . . . ?
C6_3 C1_3 C2_3 C8_3 -173.1(3) . . . . ?
N1_2 C1_3 C2_3 C8_3 3.8(5) . . . . ?
C1_3 C2_3 C3_3 C4_3 -0.7(5) . . . . ?
C8_3 C2_3 C3_3 C4_3 175.8(3) . . . . ?
C2_3 C3_3 C4_3 C5_3 -1.3(5) . . . . ?
C3_3 C4_3 C5_3 C6_3 0.9(5) . . . . ?
C4_3 C5_3 C6_3 C1_3 1.5(5) . . . . ?
C4_3 C5_3 C6_3 C7_3 -174.2(3) . . . . ?
C2_3 C1_3 C6_3 C5_3 -3.6(5) . . . . ?
N1_2 C1_3 C6_3 C5_3 179.6(3) . . . . ?
C2_3 C1_3 C6_3 C7_3 171.8(3) . . . . ?
N1_2 C1_3 C6_3 C7_3 -5.0(5) . . . . ?
C5_3 C6_3 C7_3 C12_3 -62.5(4) . . . . ?
C1_3 C6_3 C7_3 C12_3 122.1(3) . . . . ?
C5_3 C6_3 C7_3 C11_3 59.1(4) . . . . ?
C1_3 C6_3 C7_3 C11_3 -116.3(3) . . . . ?
C3_3 C2_3 C8_3 C9_3 -71.0(4) . . . . ?
C1_3 C2_3 C8_3 C9_3 105.3(4) . . . . ?
C3_3 C2_3 C8_3 C10_3 52.8(4) . . . . ?
C1_3 C2_3 C8_3 C10_3 -130.9(3) . . . . ?
O2_1 Be2_1 C1_4 N1_4 -20.1(4) . . . . ?
N3_1 Be2_1 C1_4 N1_4 96.7(3) . . . . ?
Br2_1 Be2_1 C1_4 N1_4 -142.8(3) . . . . ?
O2_1 Be2_1 C1_4 C2_4 168.8(2) . . . . ?
N3_1 Be2_1 C1_4 C2_4 -74.5(3) . . . . ?
Br2_1 Be2_1 C1_4 C2_4 46.1(3) . . . . ?
C2_4 C1_4 N1_4 C1_5 -171.9(3) . . . . ?
Be2_1 C1_4 N1_4 C1_5 16.0(4) . . . . ?
C2_4 C1_4 N1_4 C4_4 6.2(3) . . . . ?
Be2_1 C1_4 N1_4 C4_4 -165.8(3) . . . . ?
N1_4 C1_4 C2_4 C5_4 -137.8(3) . . . . ?
Be2_1 C1_4 C2_4 C5_4 34.9(4) . . . . ?
N1_4 C1_4 C2_4 C6_4 101.4(3) . . . . ?
Be2_1 C1_4 C2_4 C6_4 -85.9(3) . . . . ?
N1_4 C1_4 C2_4 C3_4 -17.5(3) . . . . ?
Be2_1 C1_4 C2_4 C3_4 155.3(2) . . . . ?
C5_4 C2_4 C3_4 C4_4 144.5(3) . . . . ?
C1_4 C2_4 C3_4 C4_4 22.3(3) . . . . ?
C6_4 C2_4 C3_4 C4_4 -92.7(3) . . . . ?
C2_4 C3_4 C4_4 C7_4 -135.0(3) . . . . ?
C2_4 C3_4 C4_4 C8_4 101.2(3) . . . . ?
C2_4 C3_4 C4_4 N1_4 -18.3(3) . . . . ?
C1_4 N1_4 C4_4 C3_4 7.9(3) . . . . ?
C1_5 N1_4 C4_4 C3_4 -173.8(2) . . . . ?
C1_4 N1_4 C4_4 C7_4 126.0(3) . . . . ?
C1_5 N1_4 C4_4 C7_4 -55.8(3) . . . . ?
C1_4 N1_4 C4_4 C8_4 -112.7(3) . . . . ?
C1_5 N1_4 C4_4 C8_4 65.5(3) . . . . ?
C1_4 N1_4 C1_5 C6_5 -89.8(4) . . . . ?
C4_4 N1_4 C1_5 C6_5 92.1(3) . . . . ?
C1_4 N1_4 C1_5 C2_5 89.3(4) . . . . ?
C4_4 N1_4 C1_5 C2_5 -88.8(3) . . . . ?
C6_5 C1_5 C2_5 C3_5 -4.0(5) . . . . ?
N1_4 C1_5 C2_5 C3_5 176.9(3) . . . . ?
C6_5 C1_5 C2_5 C8_5 170.6(3) . . . . ?
N1_4 C1_5 C2_5 C8_5 -8.5(5) . . . . ?
C1_5 C2_5 C3_5 C4_5 0.6(5) . . . . ?
C8_5 C2_5 C3_5 C4_5 -174.3(3) . . . . ?
C2_5 C3_5 C4_5 C5_5 2.0(5) . . . . ?
C3_5 C4_5 C5_5 C6_5 -1.4(5) . . . . ?
C4_5 C5_5 C6_5 C1_5 -1.9(5) . . . . ?
C4_5 C5_5 C6_5 C7_5 174.6(3) . . . . ?
C2_5 C1_5 C6_5 C5_5 4.6(5) . . . . ?
N1_4 C1_5 C6_5 C5_5 -176.3(3) . . . . ?
C2_5 C1_5 C6_5 C7_5 -171.6(3) . . . . ?
N1_4 C1_5 C6_5 C7_5 7.5(5) . . . . ?
C5_5 C6_5 C7_5 C10_5 61.5(4) . . . . ?
C1_5 C6_5 C7_5 C10_5 -122.2(3) . . . . ?
C5_5 C6_5 C7_5 C9_5 -59.9(4) . . . . ?
C1_5 C6_5 C7_5 C9_5 116.3(3) . . . . ?
C3_5 C2_5 C8_5 C11_5 72.4(4) . . . . ?
C1_5 C2_5 C8_5 C11_5 -102.2(4) . . . . ?
C3_5 C2_5 C8_5 C12_5 -51.0(4) . . . . ?
C1_5 C2_5 C8_5 C12_5 134.5(3) . . . . ?
O3_1 Be3_1 C1_6 N1_6 18.1(4) . . . . ?
N1_1 Be3_1 C1_6 N1_6 -98.7(3) 7_565 . . . ?
Br3_1 Be3_1 C1_6 N1_6 140.1(3) . . . . ?
O3_1 Be3_1 C1_6 C2_6 -170.1(2) . . . . ?
N1_1 Be3_1 C1_6 C2_6 73.1(3) 7_565 . . . ?
Br3_1 Be3_1 C1_6 C2_6 -48.2(3) . . . . ?
C2_6 C1_6 N1_6 C1_7 171.1(2) . . . . ?
Be3_1 C1_6 N1_6 C1_7 -16.2(4) . . . . ?
C2_6 C1_6 N1_6 C4_6 -6.3(3) . . . . ?
Be3_1 C1_6 N1_6 C4_6 166.4(3) . . . . ?
N1_6 C1_6 C2_6 C6_6 139.0(3) . . . . ?
Be3_1 C1_6 C2_6 C6_6 -34.2(4) . . . . ?
N1_6 C1_6 C2_6 C3_6 17.6(3) . . . . ?
Be3_1 C1_6 C2_6 C3_6 -155.6(3) . . . . ?
N1_6 C1_6 C2_6 C5_6 -100.9(3) . . . . ?
Be3_1 C1_6 C2_6 C5_6 85.9(3) . . . . ?
C1_6 C2_6 C3_6 C4_6 -22.1(3) . . . . ?
C6_6 C2_6 C3_6 C4_6 -145.3(3) . . . . ?
C5_6 C2_6 C3_6 C4_6 92.2(3) . . . . ?
C2_6 C3_6 C4_6 C7_6 134.3(3) . . . . ?
C2_6 C3_6 C4_6 C8_6 -101.6(3) . . . . ?
C2_6 C3_6 C4_6 N1_6 18.0(3) . . . . ?
C1_6 N1_6 C4_6 C7_6 -125.5(3) . . . . ?
C1_7 N1_6 C4_6 C7_6 57.0(3) . . . . ?
C1_6 N1_6 C4_6 C8_6 112.6(3) . . . . ?
C1_7 N1_6 C4_6 C8_6 -64.8(3) . . . . ?
C1_6 N1_6 C4_6 C3_6 -7.7(3) . . . . ?
C1_7 N1_6 C4_6 C3_6 174.8(2) . . . . ?
C1_6 N1_6 C1_7 C2_7 91.1(3) . . . . ?
C4_6 N1_6 C1_7 C2_7 -91.6(3) . . . . ?
C1_6 N1_6 C1_7 C6_7 -87.0(3) . . . . ?
C4_6 N1_6 C1_7 C6_7 90.3(3) . . . . ?
C6_7 C1_7 C2_7 C3_7 -4.8(4) . . . . ?
N1_6 C1_7 C2_7 C3_7 177.2(3) . . . . ?
C6_7 C1_7 C2_7 C7_7 171.5(3) . . . . ?
N1_6 C1_7 C2_7 C7_7 -6.5(4) . . . . ?
C1_7 C2_7 C3_7 C4_7 1.7(5) . . . . ?
C7_7 C2_7 C3_7 C4_7 -174.9(3) . . . . ?
C2_7 C3_7 C4_7 C5_7 2.0(5) . . . . ?
C3_7 C4_7 C5_7 C6_7 -2.7(5) . . . . ?
C4_7 C5_7 C6_7 C1_7 -0.3(4) . . . . ?
C4_7 C5_7 C6_7 C8_7 176.2(3) . . . . ?
C2_7 C1_7 C6_7 C5_7 4.2(4) . . . . ?
N1_6 C1_7 C6_7 C5_7 -177.8(2) . . . . ?
C2_7 C1_7 C6_7 C8_7 -172.1(3) . . . . ?
N1_6 C1_7 C6_7 C8_7 5.9(4) . . . . ?
C3_7 C2_7 C7_7 C9_7 -61.3(4) . . . . ?
C1_7 C2_7 C7_7 C9_7 122.4(3) . . . . ?
C3_7 C2_7 C7_7 C10_7 60.0(4) . . . . ?
C1_7 C2_7 C7_7 C10_7 -116.3(3) . . . . ?
C5_7 C6_7 C8_7 C11_7 50.9(4) . . . . ?
C1_7 C6_7 C8_7 C11_7 -132.8(3) . . . . ?
C5_7 C6_7 C8_7 C12_7 -73.1(4) . . . . ?
C1_7 C6_7 C8_7 C12_7 103.2(3) . . . . ?
C6_8 C1_8 C2_8 C3_8 0.0 . . . . ?
C1_8 C2_8 C3_8 C4_8 0.0 . . . . ?
C2_8 C3_8 C4_8 C5_8 0.0 . . . . ?
C3_8 C4_8 C5_8 C6_8 0.0 . . . . ?
C4_8 C5_8 C6_8 C1_8 0.0 . . . . ?
C2_8 C1_8 C6_8 C5_8 0.0 . . . . ?
C6_18 C1_18 C2_18 C3_18 0.0 . . . . ?
C1_18 C2_18 C3_18 C4_18 0.0 . . . . ?
C2_18 C3_18 C4_18 C5_18 0.0 . . . . ?
C3_18 C4_18 C5_18 C6_18 0.0 . . . . ?
C4_18 C5_18 C6_18 C1_18 0.0 . . . . ?
C2_18 C1_18 C6_18 C5_18 0.0 . . . . ?
C6_9 C1_9 C2_9 C3_9 0.0 . . . . ?
C1_9 C2_9 C3_9 C4_9 0.0 . . . . ?
C2_9 C3_9 C4_9 C5_9 0.0 . . . . ?
C3_9 C4_9 C5_9 C6_9 0.0 . . . . ?
C2_9 C1_9 C6_9 C5_9 0.0 . . . . ?
C4_9 C5_9 C6_9 C1_9 0.0 . . . . ?
